data_1562109
loop_
_publ_author_name
'Fang, Ming'
'Li, Xiuhua'
'Cui, Ping'
'Zhao, Bin'

_publ_section_title
;
 Ferromagnetic interactions and slow magnetic relaxation behaviors of two
 lanthanide coordination polymers bridged by 2,6-naphthalenedicarboxylate
 ligand
;
_journal_name_full 'Journal of Solid State Chemistry'
_journal_page_first 138
_journal_page_last 143
_journal_paper_doi 10.1016/j.jssc.2014.07.020
_journal_volume 223
_journal_year 2015
_chemical_formula_sum 'C36 H21 Dy N2 O8'
_chemical_formula_weight 772.05
_space_group_IT_number 2
_space_group_name_Hall '-P 1'
_space_group_name_H-M_alt 'P -1'
_symmetry_cell_setting triclinic
_symmetry_space_group_name_H-M 'P -1'
_atom_sites_solution_hydrogens geom
_atom_sites_solution_primary direct
_atom_sites_solution_secondary difmap
_cell_angle_alpha 94.301(3)
_cell_angle_beta 106.530(4)
_cell_angle_gamma 101.281(3)
_cell_formula_units_Z 2
_cell_length_a 10.8237(11)
_cell_length_b 12.1862(13)
_cell_length_c 12.2493(12)
_cell_measurement_reflns_used 10624
_cell_measurement_temperature 293(2)
_cell_measurement_theta_max 27.48
_cell_measurement_theta_min 3.05
_cell_volume 1504.2(3)
_computing_cell_refinement PROCESS-AUTO
_computing_data_collection PROCESS-AUTO
_computing_data_reduction CrystalStructure
_computing_molecular_graphics 'Bruker SHELXTL'
_computing_publication_material 'Bruker SHELXTL'
_computing_structure_refinement 'SHELXL-97 (Sheldrick, 1997)'
_computing_structure_solution 'SHELXS-97 (Sheldrick, 1990)'
_diffrn_ambient_temperature 293(2)
_diffrn_measured_fraction_theta_full 0.993
_diffrn_measured_fraction_theta_max 0.993
_diffrn_measurement_device_type SCX-MINI
_diffrn_measurement_method \w
_diffrn_radiation_monochromator graphite
_diffrn_radiation_source 'fine-focus sealed tube'
_diffrn_radiation_type MoK\a
_diffrn_radiation_wavelength 0.71075
_diffrn_reflns_av_R_equivalents 0.0457
_diffrn_reflns_av_sigmaI/netI 0.0705
_diffrn_reflns_limit_h_max 12
_diffrn_reflns_limit_h_min -12
_diffrn_reflns_limit_k_max 14
_diffrn_reflns_limit_k_min -14
_diffrn_reflns_limit_l_max 14
_diffrn_reflns_limit_l_min -9
_diffrn_reflns_number 9271
_diffrn_reflns_theta_full 25.01
_diffrn_reflns_theta_max 25.01
_diffrn_reflns_theta_min 3.05
_diffrn_standards_decay_% .
_diffrn_standards_interval_count .
_diffrn_standards_interval_time .
_diffrn_standards_number .
_exptl_absorpt_coefficient_mu 2.543
_exptl_absorpt_correction_T_max 0.6302
_exptl_absorpt_correction_T_min 0.6302
_exptl_absorpt_correction_type multi-scan
_exptl_absorpt_process_details SADABS
_exptl_crystal_colour block
_exptl_crystal_density_diffrn 1.705
_exptl_crystal_density_method 'not measured'
_exptl_crystal_description colorless
_exptl_crystal_F_000 762
_exptl_crystal_size_max 0.20
_exptl_crystal_size_mid 0.20
_exptl_crystal_size_min 0.20
_refine_diff_density_max 1.119
_refine_diff_density_min -1.286
_refine_diff_density_rms 0.144
_refine_ls_extinction_method none
_refine_ls_goodness_of_fit_ref 1.107
_refine_ls_hydrogen_treatment constra
_refine_ls_matrix_type full
_refine_ls_number_parameters 424
_refine_ls_number_reflns 5269
_refine_ls_number_restraints 0
_refine_ls_restrained_S_all 1.107
_refine_ls_R_factor_all 0.0540
_refine_ls_R_factor_gt 0.0448
_refine_ls_shift/su_max 0.000
_refine_ls_shift/su_mean 0.000
_refine_ls_structure_factor_coef Fsqd
_refine_ls_weighting_details 'calc w=1/[\s^2^(Fo^2^)+(0.0529P)^2^+0.0000P] where P=(Fo^2^+2Fc^2^)/3'
_refine_ls_weighting_scheme calc
_refine_ls_wR_factor_gt 0.0980
_refine_ls_wR_factor_ref 0.1114
_reflns_number_gt 4717
_reflns_number_total 5269
_reflns_threshold_expression >2sigma(I)
_cod_data_source_file JSSC-2015-223-138.cif
_cod_data_source_block 2
_cod_depositor_comments
;
The following automatic conversions were performed:

data item '_symmetry_cell_setting' value 'Triclinic' was changed to
'triclinic' in accordance with the built-in table derived from the
CIF Core dictionary named 'cif_core.dic' version 2.4.5 last updated
on 2014-11-21.

data item '_exptl_crystal_density_meas' value 'none' was changed to
'?' -- the value is perceived as not measured.

Automatic conversion script
Id: cif_fix_values 8369 2020-08-20 11:38:08Z andrius 
;
_cod_original_sg_symbol_H-M P-1
_cod_database_code 1562109

loop_
_symmetry_equiv_pos_as_xyz
'x, y, z'
'-x, -y, -z'

loop_
_atom_site_label
_atom_site_type_symbol
_atom_site_fract_x
_atom_site_fract_y
_atom_site_fract_z
_atom_site_U_iso_or_equiv
_atom_site_adp_type
_atom_site_occupancy
_atom_site_symmetry_multiplicity
_atom_site_calc_flag
_atom_site_refinement_flags
_atom_site_disorder_assembly
_atom_site_disorder_group
Dy1 Dy 0.08325(3) 0.30978(2) 0.49819(2) 0.02501(12) Uani 1 1 d . . .
C1 C 0.3515(8) 0.5339(6) 0.5651(6) 0.0426(18) Uani 1 1 d . . .
H1 H 0.2873 0.5682 0.5230 0.051 Uiso 1 1 calc R . .
C2 C 0.4807(8) 0.5967(6) 0.6082(7) 0.056(2) Uani 1 1 d . . .
H2 H 0.5010 0.6713 0.5952 0.067 Uiso 1 1 calc R . .
C3 C 0.5778(8) 0.5499(7) 0.6691(7) 0.054(2) Uani 1 1 d . . .
H3 H 0.6649 0.5912 0.6971 0.065 Uiso 1 1 calc R . .
C4 C 0.5436(7) 0.4375(6) 0.6891(6) 0.0448(18) Uani 1 1 d . . .
C5 C 0.4106(6) 0.3789(5) 0.6437(5) 0.0332(15) Uani 1 1 d . . .
C6 C 0.3722(7) 0.2638(6) 0.6635(5) 0.0352(16) Uani 1 1 d . . .
C7 C 0.2086(8) 0.1065(5) 0.6436(6) 0.0381(17) Uani 1 1 d . . .
H7 H 0.1200 0.0692 0.6151 0.046 Uiso 1 1 calc R . .
C8 C 0.2978(8) 0.0505(7) 0.7064(7) 0.051(2) Uani 1 1 d . . .
H8 H 0.2687 -0.0225 0.7206 0.061 Uiso 1 1 calc R . .
C9 C 0.4266(8) 0.1017(7) 0.7468(7) 0.054(2) Uani 1 1 d . . .
H9 H 0.4874 0.0636 0.7876 0.065 Uiso 1 1 calc R . .
C10 C 0.4698(7) 0.2134(7) 0.7274(6) 0.0485(19) Uani 1 1 d . . .
C11 C 0.6030(8) 0.2732(9) 0.7679(8) 0.070(3) Uani 1 1 d . . .
H11 H 0.6675 0.2375 0.8067 0.084 Uiso 1 1 calc R . .
C12 C 0.6381(8) 0.3810(8) 0.7514(8) 0.067(3) Uani 1 1 d . . .
H12 H 0.7263 0.4195 0.7813 0.080 Uiso 1 1 calc R . .
C13 C 0.0877(8) 0.1811(6) 0.3058(6) 0.0435(18) Uani 1 1 d . . .
C14 C 0.0757(7) 0.1232(5) 0.1910(5) 0.0335(16) Uani 1 1 d . . .
C15 C 0.1790(7) 0.1453(6) 0.1445(6) 0.0467(19) Uani 1 1 d . . .
H15 H 0.2563 0.1982 0.1845 0.056 Uiso 1 1 calc R . .
C16 C -0.0364(8) 0.0478(6) 0.1326(6) 0.050(2) Uani 1 1 d . . .
H16 H -0.1052 0.0332 0.1646 0.059 Uiso 1 1 calc R . .
C17 C -0.0521(7) -0.0108(6) 0.0217(6) 0.0415(17) Uani 1 1 d . . .
C18 C -0.1677(8) -0.0898(7) -0.0402(6) 0.059(2) Uani 1 1 d . . .
H18 H -0.2379 -0.1048 -0.0098 0.071 Uiso 1 1 calc R . .
C19 C 0.0097(6) 0.4947(5) 0.6760(5) 0.0297(15) Uani 1 1 d . . .
C20 C 0.0062(6) 0.4786(5) 0.7977(5) 0.0283(14) Uani 1 1 d . . .
C21 C 0.0162(7) 0.3741(6) 0.8356(5) 0.0388(17) Uani 1 1 d . . .
H21 H 0.0236 0.3150 0.7870 0.047 Uiso 1 1 calc R . .
C22 C -0.0062(7) 0.5644(6) 0.8650(5) 0.0369(17) Uani 1 1 d . . .
H22 H -0.0156 0.6319 0.8365 0.044 Uiso 1 1 calc R . .
C23 C -0.0051(7) 0.5531(5) 0.9816(5) 0.0323(15) Uani 1 1 d . . .
C24 C -0.0150(8) 0.6399(6) 1.0540(6) 0.0435(18) Uani 1 1 d . . .
H24 H -0.0209 0.7092 1.0283 0.052 Uiso 1 1 calc R . .
C25 C -0.1498(6) 0.1944(5) 0.5297(5) 0.0301(15) Uani 1 1 d . . .
C26 C -0.2702(6) 0.1174(6) 0.5352(5) 0.0329(15) Uani 1 1 d . . .
C27 C -0.3915(7) 0.1169(6) 0.4628(6) 0.0378(16) Uani 1 1 d . . .
H27 H -0.3983 0.1699 0.4118 0.045 Uiso 1 1 calc R . .
C28 C -0.5060(6) 0.0406(5) 0.4616(6) 0.0345(16) Uani 1 1 d . . .
C29 C -0.2606(7) 0.0398(7) 0.6129(7) 0.053(2) Uani 1 1 d . . .
H29 H -0.1782 0.0396 0.6632 0.064 Uiso 1 1 calc R . .
C30 C -0.3681(8) -0.0351(7) 0.6171(8) 0.066(3) Uani 1 1 d . . .
H30 H -0.3593 -0.0838 0.6723 0.080 Uiso 1 1 calc R . .
C31 C 0.6333(9) 0.2661(7) 0.1760(7) 0.062(2) Uani 1 1 d . . .
C32 C 0.5723(7) 0.3404(6) 0.1011(6) 0.0438(18) Uani 1 1 d . . .
C33 C 0.4520(8) 0.2925(6) 0.0138(7) 0.053(2) Uani 1 1 d . . .
H33 H 0.4160 0.2154 0.0056 0.064 Uiso 1 1 calc R . .
C34 C 0.6254(7) 0.4535(6) 0.1146(5) 0.0396(17) Uani 1 1 d . . .
H34 H 0.7053 0.4846 0.1713 0.047 Uiso 1 1 calc R . .
C35 C 0.5601(6) 0.5239(6) 0.0434(6) 0.0358(16) Uani 1 1 d . . .
C36 C 0.6125(8) 0.6429(6) 0.0588(6) 0.051(2) Uani 1 1 d . . .
H36 H 0.6897 0.6762 0.1178 0.061 Uiso 1 1 calc R . .
N1 N 0.2436(5) 0.2115(4) 0.6221(4) 0.0304(12) Uani 1 1 d . . .
N2 N 0.3150(5) 0.4277(4) 0.5809(4) 0.0317(12) Uani 1 1 d . . .
O1 O 0.0689(5) 0.4347(4) 0.6348(3) 0.0348(11) Uani 1 1 d . . .
O2 O -0.0388(4) 0.1824(4) 0.5868(4) 0.0353(11) Uani 1 1 d . . .
O3 O -0.1574(4) 0.2686(4) 0.4614(4) 0.0398(12) Uani 1 1 d . . .
O4 O -0.0079(6) 0.1615(5) 0.3464(4) 0.0636(17) Uani 1 1 d . . .
O5 O 0.1921(5) 0.2517(4) 0.3629(4) 0.0375(11) Uani 1 1 d . . .
O6 O 0.5828(8) 0.1702(5) 0.1790(7) 0.119(4) Uani 1 1 d . . .
O7 O 0.7481(6) 0.3168(5) 0.2493(5) 0.089(3) Uani 1 1 d . . .
H7A H 0.7791 0.2696 0.2906 0.107 Uiso 1 1 d R . .
O8 O 0.0456(5) 0.4339(4) 0.3721(3) 0.0370(11) Uani 1 1 d . . .

loop_
_atom_site_aniso_label
_atom_site_aniso_U_11
_atom_site_aniso_U_22
_atom_site_aniso_U_33
_atom_site_aniso_U_23
_atom_site_aniso_U_13
_atom_site_aniso_U_12
Dy1 0.02455(19) 0.02677(18) 0.01995(18) 0.00073(12) 0.00501(12) 0.00073(13)
C1 0.045(5) 0.032(4) 0.051(5) 0.007(3) 0.017(4) 0.005(3)
C2 0.052(5) 0.031(4) 0.081(6) -0.007(4) 0.034(5) -0.012(4)
C3 0.034(5) 0.058(5) 0.061(5) -0.016(4) 0.020(4) -0.011(4)
C4 0.032(4) 0.050(5) 0.047(5) -0.004(4) 0.013(3) 0.000(4)
C5 0.022(4) 0.037(4) 0.033(4) -0.007(3) 0.007(3) -0.004(3)
C6 0.031(4) 0.046(4) 0.030(4) 0.002(3) 0.010(3) 0.012(3)
C7 0.048(5) 0.033(4) 0.035(4) 0.011(3) 0.013(3) 0.010(3)
C8 0.050(5) 0.052(5) 0.058(5) 0.020(4) 0.020(4) 0.018(4)
C9 0.050(5) 0.059(5) 0.055(5) 0.018(4) 0.007(4) 0.026(5)
C10 0.033(4) 0.062(5) 0.050(5) 0.007(4) 0.007(4) 0.016(4)
C11 0.034(5) 0.086(7) 0.083(7) 0.024(6) 0.000(5) 0.019(5)
C12 0.027(5) 0.087(7) 0.072(6) 0.000(5) 0.002(4) 0.006(5)
C13 0.056(5) 0.027(4) 0.043(4) -0.003(3) 0.014(4) 0.003(4)
C14 0.043(4) 0.035(4) 0.021(3) -0.001(3) 0.011(3) 0.005(3)
C15 0.037(4) 0.041(4) 0.049(5) -0.016(3) 0.011(4) -0.012(4)
C16 0.053(5) 0.049(5) 0.040(4) -0.009(4) 0.024(4) -0.012(4)
C17 0.042(5) 0.046(4) 0.028(4) -0.012(3) 0.012(3) -0.006(4)
C18 0.045(5) 0.077(6) 0.042(5) -0.024(4) 0.025(4) -0.024(4)
C19 0.030(4) 0.034(4) 0.019(3) 0.001(3) 0.005(3) 0.000(3)
C20 0.027(4) 0.040(4) 0.016(3) 0.001(3) 0.006(3) 0.006(3)
C21 0.056(5) 0.038(4) 0.026(4) 0.008(3) 0.015(3) 0.015(4)
C22 0.045(4) 0.040(4) 0.030(4) 0.013(3) 0.012(3) 0.017(4)
C23 0.046(4) 0.033(4) 0.020(3) 0.006(3) 0.011(3) 0.014(3)
C24 0.065(5) 0.036(4) 0.038(4) 0.012(3) 0.023(4) 0.019(4)
C25 0.031(4) 0.034(4) 0.024(3) 0.004(3) 0.010(3) 0.004(3)
C26 0.027(4) 0.038(4) 0.030(4) 0.012(3) 0.007(3) 0.000(3)
C27 0.034(4) 0.032(4) 0.050(4) 0.017(3) 0.015(3) 0.007(3)
C28 0.021(3) 0.033(4) 0.047(4) 0.017(3) 0.007(3) 0.002(3)
C29 0.021(4) 0.064(5) 0.068(6) 0.031(4) 0.004(4) 0.000(4)
C30 0.034(5) 0.073(6) 0.090(7) 0.056(5) 0.009(4) 0.006(4)
C31 0.059(6) 0.049(5) 0.054(5) 0.010(4) -0.010(4) -0.003(5)
C32 0.042(5) 0.046(4) 0.031(4) 0.011(3) 0.001(3) -0.003(4)
C33 0.045(5) 0.033(4) 0.066(5) 0.014(4) -0.002(4) -0.003(4)
C34 0.034(4) 0.051(4) 0.025(4) 0.005(3) -0.001(3) 0.003(4)
C35 0.024(4) 0.040(4) 0.035(4) 0.004(3) 0.003(3) -0.003(3)
C36 0.038(5) 0.045(4) 0.045(5) 0.004(4) -0.011(4) -0.010(4)
N1 0.025(3) 0.032(3) 0.028(3) 0.003(2) 0.003(2) 0.000(2)
N2 0.029(3) 0.034(3) 0.031(3) 0.001(2) 0.013(2) 0.000(3)
O1 0.048(3) 0.036(3) 0.021(2) -0.0013(19) 0.013(2) 0.009(2)
O2 0.026(3) 0.046(3) 0.033(3) 0.014(2) 0.008(2) 0.005(2)
O3 0.025(3) 0.039(3) 0.050(3) 0.017(2) 0.007(2) -0.002(2)
O4 0.060(4) 0.072(4) 0.046(3) -0.028(3) 0.036(3) -0.032(3)
O5 0.033(3) 0.039(3) 0.033(3) -0.011(2) 0.008(2) 0.002(2)
O6 0.108(6) 0.053(4) 0.119(6) 0.038(4) -0.059(5) -0.031(4)
O7 0.065(4) 0.059(4) 0.094(5) 0.040(4) -0.038(4) -0.018(3)
O8 0.053(3) 0.043(3) 0.019(2) 0.012(2) 0.010(2) 0.019(3)

loop_
_atom_type_symbol
_atom_type_description
_atom_type_scat_dispersion_real
_atom_type_scat_dispersion_imag
_atom_type_scat_source
C C 0.0033 0.0016 'International Tables Vol C Tables 4.2.6.8 and 6.1.1.4'
H H 0.0000 0.0000 'International Tables Vol C Tables 4.2.6.8 and 6.1.1.4'
Dy Dy -0.1892 4.4098 'International Tables Vol C Tables 4.2.6.8 and 6.1.1.4'
N N 0.0061 0.0033 'International Tables Vol C Tables 4.2.6.8 and 6.1.1.4'
O O 0.0106 0.0060 'International Tables Vol C Tables 4.2.6.8 and 6.1.1.4'

loop_
_geom_angle_atom_site_label_1
_geom_angle_atom_site_label_2
_geom_angle_atom_site_label_3
_geom_angle
_geom_angle_site_symmetry_1
_geom_angle_site_symmetry_3
O1 Dy1 O8 89.31(15) . .
O1 Dy1 O4 152.83(19) . .
O8 Dy1 O4 89.55(19) . .
O1 Dy1 O2 81.82(16) . .
O8 Dy1 O2 138.24(16) . .
O4 Dy1 O2 81.05(17) . .
O1 Dy1 O5 151.28(17) . .
O8 Dy1 O5 79.11(15) . .
O4 Dy1 O5 54.24(17) . .
O2 Dy1 O5 123.88(16) . .
O1 Dy1 O3 79.72(17) . .
O8 Dy1 O3 84.55(16) . .
O4 Dy1 O3 73.15(18) . .
O2 Dy1 O3 53.75(14) . .
O5 Dy1 O3 124.49(16) . .
O1 Dy1 N2 76.14(17) . .
O8 Dy1 N2 87.67(17) . .
O4 Dy1 N2 130.92(18) . .
O2 Dy1 N2 128.57(16) . .
O5 Dy1 N2 77.20(16) . .
O3 Dy1 N2 154.69(17) . .
O1 Dy1 N1 99.08(16) . .
O8 Dy1 N1 148.69(18) . .
O4 Dy1 N1 95.9(2) . .
O2 Dy1 N1 73.03(16) . .
O5 Dy1 N1 79.28(16) . .
O3 Dy1 N1 126.54(16) . .
N2 Dy1 N1 65.58(17) . .
O1 Dy1 C13 170.49(18) . .
O8 Dy1 C13 81.25(18) . .
O4 Dy1 C13 27.2(2) . .
O2 Dy1 C13 104.47(19) . .
O5 Dy1 C13 27.27(19) . .
O3 Dy1 C13 98.1(2) . .
N2 Dy1 C13 104.4(2) . .
N1 Dy1 C13 89.66(19) . .
O1 Dy1 C25 81.16(18) . .
O8 Dy1 C25 111.84(17) . .
O4 Dy1 C25 74.12(18) . .
O2 Dy1 C25 26.53(15) . .
O5 Dy1 C25 127.53(17) . .
O3 Dy1 C25 27.29(15) . .
N2 Dy1 C25 149.85(18) . .
N1 Dy1 C25 99.28(17) . .
C13 Dy1 C25 101.2(2) . .
N2 C1 C2 123.2(7) . .
N2 C1 H1 118.4 . .
C2 C1 H1 118.4 . .
C3 C2 C1 120.4(7) . .
C3 C2 H2 119.8 . .
C1 C2 H2 119.8 . .
C2 C3 C4 118.4(7) . .
C2 C3 H3 120.8 . .
C4 C3 H3 120.8 . .
C5 C4 C3 118.3(7) . .
C5 C4 C12 119.1(7) . .
C3 C4 C12 122.6(8) . .
N2 C5 C4 122.0(6) . .
N2 C5 C6 118.4(6) . .
C4 C5 C6 119.6(6) . .
N1 C6 C10 123.4(7) . .
N1 C6 C5 118.1(6) . .
C10 C6 C5 118.5(7) . .
N1 C7 C8 123.0(7) . .
N1 C7 H7 118.5 . .
C8 C7 H7 118.5 . .
C9 C8 C7 119.7(7) . .
C9 C8 H8 120.1 . .
C7 C8 H8 120.1 . .
C8 C9 C10 119.9(7) . .
C8 C9 H9 120.0 . .
C10 C9 H9 120.0 . .
C6 C10 C11 120.3(7) . .
C6 C10 C9 116.3(7) . .
C11 C10 C9 123.3(7) . .
C12 C11 C10 121.0(8) . .
C12 C11 H11 119.5 . .
C10 C11 H11 119.5 . .
C11 C12 C4 121.4(8) . .
C11 C12 H12 119.3 . .
C4 C12 H12 119.3 . .
O4 C13 O5 119.2(7) . .
O4 C13 C14 120.1(7) . .
O5 C13 C14 120.7(7) . .
O4 C13 Dy1 57.8(4) . .
O5 C13 Dy1 62.1(4) . .
C14 C13 Dy1 170.3(5) . .
C16 C14 C15 119.9(6) . .
C16 C14 C13 119.3(7) . .
C15 C14 C13 120.8(7) . .
C18 C15 C14 120.2(7) 2 .
C18 C15 H15 119.9 2 .
C14 C15 H15 119.9 . .
C14 C16 C17 121.2(7) . .
C14 C16 H16 119.4 . .
C17 C16 H16 119.4 . .
C17 C17 C18 120.1(8) 2 .
C17 C17 C16 117.8(8) 2 .
C18 C17 C16 122.1(7) . .
C15 C18 C17 120.8(7) 2 .
C15 C18 H18 119.6 2 .
C17 C18 H18 119.6 . .
O1 C19 O8 125.8(6) . 2_566
O1 C19 C20 115.8(5) . .
O8 C19 C20 118.4(6) 2_566 .
C22 C20 C21 121.8(6) . .
C22 C20 C19 119.1(6) . .
C21 C20 C19 119.1(6) . .
C24 C21 C20 119.1(6) 2_567 .
C24 C21 H21 120.5 2_567 .
C20 C21 H21 120.5 . .
C20 C22 C23 120.4(6) . .
C20 C22 H22 119.8 . .
C23 C22 H22 119.8 . .
C24 C23 C23 120.9(7) . 2_567
C24 C23 C22 122.2(6) . .
C23 C23 C22 116.9(7) 2_567 .
C23 C24 C21 120.8(6) . 2_567
C23 C24 H24 119.6 . .
C21 C24 H24 119.6 2_567 .
O2 C25 O3 119.6(6) . .
O2 C25 C26 119.8(5) . .
O3 C25 C26 120.5(6) . .
O2 C25 Dy1 57.9(3) . .
O3 C25 Dy1 62.0(3) . .
C26 C25 Dy1 170.6(5) . .
C27 C26 C29 118.5(6) . .
C27 C26 C25 121.7(6) . .
C29 C26 C25 119.8(6) . .
C26 C27 C28 122.8(6) . .
C26 C27 H27 118.6 . .
C28 C27 H27 118.6 . .
C27 C28 C30 123.6(6) . 2_456
C27 C28 C28 118.0(7) . 2_456
C30 C28 C28 118.2(8) 2_456 2_456
C30 C29 C26 121.5(7) . .
C30 C29 H29 119.3 . .
C26 C29 H29 119.3 . .
C29 C30 C28 120.8(7) . 2_456
C29 C30 H30 119.6 . .
C28 C30 H30 119.6 2_456 .
O6 C31 O7 121.3(7) . .
O6 C31 C32 125.3(8) . .
O7 C31 C32 113.2(7) . .
C34 C32 C33 119.9(6) . .
C34 C32 C31 122.3(6) . .
C33 C32 C31 117.9(7) . .
C36 C33 C32 121.4(7) 2_665 .
C36 C33 H33 119.3 2_665 .
C32 C33 H33 119.3 . .
C32 C34 C35 120.6(6) . .
C32 C34 H34 119.7 . .
C35 C34 H34 119.7 . .
C35 C35 C34 119.4(8) 2_665 .
C35 C35 C36 119.3(8) 2_665 .
C34 C35 C36 121.2(6) . .
C33 C36 C35 119.3(6) 2_665 .
C33 C36 H36 120.3 2_665 .
C35 C36 H36 120.3 . .
C7 N1 C6 117.6(6) . .
C7 N1 Dy1 123.0(4) . .
C6 N1 Dy1 119.3(4) . .
C1 N2 C5 117.6(6) . .
C1 N2 Dy1 124.0(5) . .
C5 N2 Dy1 118.4(4) . .
C19 O1 Dy1 152.9(4) . .
C25 O2 Dy1 95.6(4) . .
C25 O3 Dy1 90.7(4) . .
C13 O4 Dy1 95.0(4) . .
C13 O5 Dy1 90.7(4) . .
C31 O7 H7A 109.2 . .
C19 O8 Dy1 155.9(4) 2_566 .

loop_
_geom_bond_atom_site_label_1
_geom_bond_atom_site_label_2
_geom_bond_distance
_geom_bond_site_symmetry_2
Dy1 O1 2.236(4) .
Dy1 O8 2.252(4) .
Dy1 O4 2.335(5) .
Dy1 O2 2.367(4) .
Dy1 O5 2.429(4) .
Dy1 O3 2.455(4) .
Dy1 N2 2.512(5) .
Dy1 N1 2.517(5) .
Dy1 C13 2.749(7) .
Dy1 C25 2.781(7) .
C1 N2 1.322(8) .
C1 C2 1.386(10) .
C1 H1 0.9300 .
C2 C3 1.355(11) .
C2 H2 0.9300 .
C3 C4 1.406(11) .
C3 H3 0.9300 .
C4 C5 1.405(9) .
C4 C12 1.419(11) .
C5 N2 1.369(8) .
C5 C6 1.442(9) .
C6 N1 1.343(8) .
C6 C10 1.401(9) .
C7 N1 1.330(8) .
C7 C8 1.380(9) .
C7 H7 0.9300 .
C8 C9 1.341(11) .
C8 H8 0.9300 .
C9 C10 1.411(11) .
C9 H9 0.9300 .
C10 C11 1.408(11) .
C11 C12 1.341(12) .
C11 H11 0.9300 .
C12 H12 0.9300 .
C13 O4 1.260(9) .
C13 O5 1.260(8) .
C13 C14 1.484(9) .
C14 C16 1.341(10) .
C14 C15 1.384(10) .
C15 C18 1.361(10) 2
C15 H15 0.9300 .
C16 C17 1.436(9) .
C16 H16 0.9300 .
C17 C17 1.367(14) 2
C17 C18 1.395(10) .
C18 C15 1.361(10) 2
C18 H18 0.9300 .
C19 O1 1.230(8) .
C19 O8 1.242(7) 2_566
C19 C20 1.528(8) .
C20 C22 1.334(9) .
C20 C21 1.401(8) .
C21 C24 1.380(9) 2_567
C21 H21 0.9300 .
C22 C23 1.442(9) .
C22 H22 0.9300 .
C23 C24 1.369(9) .
C23 C23 1.417(12) 2_567
C24 C21 1.380(9) 2_567
C24 H24 0.9300 .
C25 O2 1.248(7) .
C25 O3 1.275(7) .
C25 C26 1.471(9) .
C26 C27 1.357(9) .
C26 C29 1.389(9) .
C27 C28 1.393(9) .
C27 H27 0.9300 .
C28 C30 1.414(10) 2_456
C28 C28 1.415(12) 2_456
C29 C30 1.347(10) .
C29 H29 0.9300 .
C30 C28 1.414(10) 2_456
C30 H30 0.9300 .
C31 O6 1.197(10) .
C31 O7 1.309(9) .
C31 C32 1.453(10) .
C32 C34 1.363(9) .
C32 C33 1.413(10) .
C33 C36 1.365(9) 2_665
C33 H33 0.9300 .
C34 C35 1.413(9) .
C34 H34 0.9300 .
C35 C35 1.409(12) 2_665
C35 C36 1.427(9) .
C36 C33 1.365(9) 2_665
C36 H36 0.9300 .
O7 H7A 0.8500 .
O8 C19 1.242(7) 2_566

loop_
_geom_torsion_atom_site_label_1
_geom_torsion_atom_site_label_2
_geom_torsion_atom_site_label_3
_geom_torsion_atom_site_label_4
_geom_torsion
_geom_torsion_site_symmetry_1
_geom_torsion_site_symmetry_2
_geom_torsion_site_symmetry_3
_geom_torsion_site_symmetry_4
N2 C1 C2 C3 0.6(12) . . . .
C1 C2 C3 C4 -1.1(12) . . . .
C2 C3 C4 C5 0.6(11) . . . .
C2 C3 C4 C12 179.7(8) . . . .
C3 C4 C5 N2 0.4(10) . . . .
C12 C4 C5 N2 -178.6(7) . . . .
C3 C4 C5 C6 -179.5(7) . . . .
C12 C4 C5 C6 1.4(11) . . . .
N2 C5 C6 N1 -2.0(9) . . . .
C4 C5 C6 N1 177.9(6) . . . .
N2 C5 C6 C10 179.7(6) . . . .
C4 C5 C6 C10 -0.4(10) . . . .
N1 C7 C8 C9 -1.2(12) . . . .
C7 C8 C9 C10 1.5(12) . . . .
N1 C6 C10 C11 179.8(7) . . . .
C5 C6 C10 C11 -2.0(11) . . . .
N1 C6 C10 C9 0.3(11) . . . .
C5 C6 C10 C9 178.5(7) . . . .
C8 C9 C10 C6 -1.1(12) . . . .
C8 C9 C10 C11 179.4(9) . . . .
C6 C10 C11 C12 3.4(14) . . . .
C9 C10 C11 C12 -177.1(9) . . . .
C10 C11 C12 C4 -2.3(15) . . . .
C5 C4 C12 C11 -0.1(13) . . . .
C3 C4 C12 C11 -179.2(9) . . . .
O1 Dy1 C13 O4 -99.3(13) . . . .
O8 Dy1 C13 O4 -106.4(5) . . . .
O2 Dy1 C13 O4 31.3(5) . . . .
O5 Dy1 C13 O4 170.4(7) . . . .
O3 Dy1 C13 O4 -23.2(5) . . . .
N2 Dy1 C13 O4 168.3(5) . . . .
N1 Dy1 C13 O4 103.7(5) . . . .
C25 Dy1 C13 O4 4.3(5) . . . .
O1 Dy1 C13 O5 90.2(13) . . . .
O8 Dy1 C13 O5 83.2(4) . . . .
O4 Dy1 C13 O5 -170.4(7) . . . .
O2 Dy1 C13 O5 -139.1(4) . . . .
O3 Dy1 C13 O5 166.3(4) . . . .
N2 Dy1 C13 O5 -2.1(4) . . . .
N1 Dy1 C13 O5 -66.7(4) . . . .
C25 Dy1 C13 O5 -166.1(4) . . . .
O1 Dy1 C13 C14 -19(4) . . . .
O8 Dy1 C13 C14 -26(3) . . . .
O4 Dy1 C13 C14 81(3) . . . .
O2 Dy1 C13 C14 112(3) . . . .
O5 Dy1 C13 C14 -109(3) . . . .
O3 Dy1 C13 C14 57(3) . . . .
N2 Dy1 C13 C14 -111(3) . . . .
N1 Dy1 C13 C14 -176(3) . . . .
C25 Dy1 C13 C14 85(3) . . . .
O4 C13 C14 C16 -1.9(11) . . . .
O5 C13 C14 C16 179.5(7) . . . .
Dy1 C13 C14 C16 -77(3) . . . .
O4 C13 C14 C15 178.9(7) . . . .
O5 C13 C14 C15 0.3(10) . . . .
Dy1 C13 C14 C15 104(3) . . . .
C16 C14 C15 C18 -0.7(12) . . . 2
C13 C14 C15 C18 178.5(7) . . . 2
C15 C14 C16 C17 -0.3(12) . . . .
C13 C14 C16 C17 -179.5(7) . . . .
C14 C16 C17 C17 1.5(14) . . . 2
C14 C16 C17 C18 179.8(8) . . . .
C17 C17 C18 C15 -0.7(15) 2 . . 2
C16 C17 C18 C15 -179.0(8) . . . 2
O1 C19 C20 C22 153.5(6) . . . .
O8 C19 C20 C22 -26.2(9) 2_566 . . .
O1 C19 C20 C21 -26.5(9) . . . .
O8 C19 C20 C21 153.9(6) 2_566 . . .
C22 C20 C21 C24 -0.9(11) . . . 2_567
C19 C20 C21 C24 179.1(6) . . . 2_567
C21 C20 C22 C23 2.2(11) . . . .
C19 C20 C22 C23 -177.8(6) . . . .
C20 C22 C23 C24 178.7(7) . . . .
C20 C22 C23 C23 -2.1(12) . . . 2_567
C23 C23 C24 C21 -0.4(14) 2_567 . . 2_567
C22 C23 C24 C21 178.7(7) . . . 2_567
O1 Dy1 C25 O2 -89.4(4) . . . .
O8 Dy1 C25 O2 -175.1(3) . . . .
O4 Dy1 C25 O2 102.0(4) . . . .
O5 Dy1 C25 O2 92.0(4) . . . .
O3 Dy1 C25 O2 -174.1(6) . . . .
N2 Dy1 C25 O2 -48.0(5) . . . .
N1 Dy1 C25 O2 8.5(4) . . . .
C13 Dy1 C25 O2 100.0(4) . . . .
O1 Dy1 C25 O3 84.7(4) . . . .
O8 Dy1 C25 O3 -1.0(4) . . . .
O4 Dy1 C25 O3 -83.9(4) . . . .
O2 Dy1 C25 O3 174.1(6) . . . .
O5 Dy1 C25 O3 -93.9(4) . . . .
N2 Dy1 C25 O3 126.1(4) . . . .
N1 Dy1 C25 O3 -177.5(4) . . . .
C13 Dy1 C25 O3 -86.0(4) . . . .
O1 Dy1 C25 C26 -168(3) . . . .
O8 Dy1 C25 C26 107(3) . . . .
O4 Dy1 C25 C26 24(3) . . . .
O2 Dy1 C25 C26 -78(3) . . . .
O5 Dy1 C25 C26 14(3) . . . .
O3 Dy1 C25 C26 108(3) . . . .
N2 Dy1 C25 C26 -126(3) . . . .
N1 Dy1 C25 C26 -70(3) . . . .
C13 Dy1 C25 C26 22(3) . . . .
O2 C25 C26 C27 -170.5(7) . . . .
O3 C25 C26 C27 4.8(10) . . . .
Dy1 C25 C26 C27 -98(3) . . . .
O2 C25 C26 C29 6.9(10) . . . .
O3 C25 C26 C29 -177.7(7) . . . .
Dy1 C25 C26 C29 80(3) . . . .
C29 C26 C27 C28 -1.3(12) . . . .
C25 C26 C27 C28 176.1(6) . . . .
C26 C27 C28 C30 -176.7(8) . . . 2_456
C26 C27 C28 C28 -0.9(13) . . . 2_456
C27 C26 C29 C30 0.3(13) . . . .
C25 C26 C29 C30 -177.2(8) . . . .
C26 C29 C30 C28 2.9(15) . . . 2_456
O6 C31 C32 C34 169.0(11) . . . .
O7 C31 C32 C34 -5.7(13) . . . .
O6 C31 C32 C33 -9.2(16) . . . .
O7 C31 C32 C33 176.0(9) . . . .
C34 C32 C33 C36 0.6(13) . . . 2_665
C31 C32 C33 C36 178.9(9) . . . 2_665
C33 C32 C34 C35 1.1(12) . . . .
C31 C32 C34 C35 -177.1(8) . . . .
C32 C34 C35 C35 -0.8(13) . . . 2_665
C32 C34 C35 C36 178.1(7) . . . .
C35 C35 C36 C33 -2.7(14) 2_665 . . 2_665
C34 C35 C36 C33 178.4(8) . . . 2_665
C8 C7 N1 C6 0.3(10) . . . .
C8 C7 N1 Dy1 176.4(5) . . . .
C10 C6 N1 C7 0.1(10) . . . .
C5 C6 N1 C7 -178.1(6) . . . .
C10 C6 N1 Dy1 -176.1(5) . . . .
C5 C6 N1 Dy1 5.7(8) . . . .
O1 Dy1 N1 C7 108.8(5) . . . .
O8 Dy1 N1 C7 -147.3(5) . . . .
O4 Dy1 N1 C7 -48.4(5) . . . .
O2 Dy1 N1 C7 30.3(5) . . . .
O5 Dy1 N1 C7 -100.3(5) . . . .
O3 Dy1 N1 C7 25.0(6) . . . .
N2 Dy1 N1 C7 179.0(6) . . . .
C13 Dy1 N1 C7 -74.9(5) . . . .
C25 Dy1 N1 C7 26.4(5) . . . .
O1 Dy1 N1 C6 -75.1(5) . . . .
O8 Dy1 N1 C6 28.7(6) . . . .
O4 Dy1 N1 C6 127.6(5) . . . .
O2 Dy1 N1 C6 -153.6(5) . . . .
O5 Dy1 N1 C6 75.7(5) . . . .
O3 Dy1 N1 C6 -159.0(4) . . . .
N2 Dy1 N1 C6 -4.9(4) . . . .
C13 Dy1 N1 C6 101.1(5) . . . .
C25 Dy1 N1 C6 -157.6(5) . . . .
C2 C1 N2 C5 0.5(10) . . . .
C2 C1 N2 Dy1 -177.8(6) . . . .
C4 C5 N2 C1 -1.0(10) . . . .
C6 C5 N2 C1 178.9(6) . . . .
C4 C5 N2 Dy1 177.4(5) . . . .
C6 C5 N2 Dy1 -2.7(8) . . . .
O1 Dy1 N2 C1 -71.0(5) . . . .
O8 Dy1 N2 C1 18.8(5) . . . .
O4 Dy1 N2 C1 106.2(6) . . . .
O2 Dy1 N2 C1 -138.4(5) . . . .
O5 Dy1 N2 C1 98.2(5) . . . .
O3 Dy1 N2 C1 -53.2(7) . . . .
N1 Dy1 N2 C1 -177.9(6) . . . .
C13 Dy1 N2 C1 99.2(5) . . . .
C25 Dy1 N2 C1 -113.3(6) . . . .
O1 Dy1 N2 C5 110.7(5) . . . .
O8 Dy1 N2 C5 -159.4(5) . . . .
O4 Dy1 N2 C5 -72.1(5) . . . .
O2 Dy1 N2 C5 43.3(5) . . . .
O5 Dy1 N2 C5 -80.1(4) . . . .
O3 Dy1 N2 C5 128.5(5) . . . .
N1 Dy1 N2 C5 3.8(4) . . . .
C13 Dy1 N2 C5 -79.1(5) . . . .
C25 Dy1 N2 C5 68.4(6) . . . .
O8 C19 O1 Dy1 -54.5(13) 2_566 . . .
C20 C19 O1 Dy1 125.9(8) . . . .
O8 Dy1 O1 C19 61.1(9) . . . .
O4 Dy1 O1 C19 -26.6(11) . . . .
O2 Dy1 O1 C19 -78.0(9) . . . .
O5 Dy1 O1 C19 126.6(9) . . . .
O3 Dy1 O1 C19 -23.5(9) . . . .
N2 Dy1 O1 C19 148.9(10) . . . .
N1 Dy1 O1 C19 -149.2(9) . . . .
C13 Dy1 O1 C19 54.1(17) . . . .
C25 Dy1 O1 C19 -51.1(9) . . . .
O3 C25 O2 Dy1 -6.0(6) . . . .
C26 C25 O2 Dy1 169.4(5) . . . .
O1 Dy1 O2 C25 86.6(4) . . . .
O8 Dy1 O2 C25 6.9(5) . . . .
O4 Dy1 O2 C25 -72.2(4) . . . .
O5 Dy1 O2 C25 -107.3(4) . . . .
O3 Dy1 O2 C25 3.4(4) . . . .
N2 Dy1 O2 C25 151.5(4) . . . .
N1 Dy1 O2 C25 -171.3(4) . . . .
C13 Dy1 O2 C25 -86.1(4) . . . .
O2 C25 O3 Dy1 5.8(6) . . . .
C26 C25 O3 Dy1 -169.6(5) . . . .
O1 Dy1 O3 C25 -90.6(4) . . . .
O8 Dy1 O3 C25 179.1(4) . . . .
O4 Dy1 O3 C25 87.9(4) . . . .
O2 Dy1 O3 C25 -3.3(4) . . . .
O5 Dy1 O3 C25 106.3(4) . . . .
N2 Dy1 O3 C25 -108.2(5) . . . .
N1 Dy1 O3 C25 3.1(4) . . . .
C13 Dy1 O3 C25 98.7(4) . . . .
O5 C13 O4 Dy1 9.7(7) . . . .
C14 C13 O4 Dy1 -169.0(5) . . . .
O1 Dy1 O4 C13 159.1(4) . . . .
O8 Dy1 O4 C13 71.5(5) . . . .
O2 Dy1 O4 C13 -149.4(5) . . . .
O5 Dy1 O4 C13 -5.4(4) . . . .
O3 Dy1 O4 C13 155.9(5) . . . .
N2 Dy1 O4 C13 -15.0(6) . . . .
N1 Dy1 O4 C13 -77.6(5) . . . .
C25 Dy1 O4 C13 -175.6(5) . . . .
O4 C13 O5 Dy1 -9.3(7) . . . .
C14 C13 O5 Dy1 169.4(6) . . . .
O1 Dy1 O5 C13 -159.9(4) . . . .
O8 Dy1 O5 C13 -92.0(4) . . . .
O4 Dy1 O5 C13 5.4(4) . . . .
O2 Dy1 O5 C13 49.8(4) . . . .
O3 Dy1 O5 C13 -16.5(4) . . . .
N2 Dy1 O5 C13 177.9(4) . . . .
N1 Dy1 O5 C13 110.8(4) . . . .
C25 Dy1 O5 C13 17.2(5) . . . .
O1 Dy1 O8 C19 -43.5(11) . . . 2_566
O4 Dy1 O8 C19 109.3(11) . . . 2_566
O2 Dy1 O8 C19 33.3(11) . . . 2_566
O5 Dy1 O8 C19 162.9(11) . . . 2_566
O3 Dy1 O8 C19 36.2(11) . . . 2_566
N2 Dy1 O8 C19 -119.7(11) . . . 2_566
N1 Dy1 O8 C19 -150.0(10) . . . 2_566
C13 Dy1 O8 C19 135.3(11) . . . 2_566
C25 Dy1 O8 C19 36.6(11) . . . 2_566
